data_4342754
loop_
_publ_author_name
'Winter, Ross S.'
'Long, De-Liang'
'Cronin, Leroy'

_publ_section_title
;
 Synthesis and Characterization of a Series of [M2(\b-SiW8O31)2](n-)
 Clusters and Mechanistic Insight into the Reorganization of {\b-SiW8O31}
 into {\a-SiW9O34}.
;
_journal_issue 8
_journal_name_full 'Inorganic chemistry'
_journal_page_first 4151
_journal_page_last 4155
_journal_paper_doi 10.1021/acs.inorgchem.5b00405
_journal_volume 54
_journal_year 2015
_chemical_formula_sum 'H99 Na15 Ni2 O111 Si2 W16'
_chemical_formula_weight 5335.84
_space_group_crystal_system triclinic
_space_group_IT_number 2
_space_group_name_Hall '-P 1'
_space_group_name_H-M_alt 'P -1'
_symmetry_space_group_name_Hall '-P 1'
_symmetry_space_group_name_H-M 'P -1'
_atom_sites_solution_primary direct
_atom_sites_solution_secondary difmap
_audit_creation_method SHELXL-2014/7
_cell_angle_alpha 71.797(2)
_cell_angle_beta 80.885(2)
_cell_angle_gamma 70.251(2)
_cell_formula_units_Z 1
_cell_length_a 11.6686(3)
_cell_length_b 13.4110(4)
_cell_length_c 17.6506(4)
_cell_measurement_reflns_used 15388
_cell_measurement_temperature 150(2)
_cell_measurement_theta_max 29.2
_cell_measurement_theta_min 2.73
_cell_volume 2465.22(12)
_computing_cell_refinement
;
CrysAlisPro, Agilent Technologies,
Version 1.171.35.19 (release 27-10-2011 CrysAlis171 .NET)
(compiled Oct 27 2011,15:02:11)
;
_computing_data_collection
;
CrysAlisPro, Agilent Technologies,
Version 1.171.35.19 (release 27-10-2011 CrysAlis171 .NET)
(compiled Oct 27 2011,15:02:11)
;
_computing_data_reduction
;
CrysAlisPro, Agilent Technologies,
Version 1.171.35.19 (release 27-10-2011 CrysAlis171 .NET)
(compiled Oct 27 2011,15:02:11)
;
_computing_molecular_graphics Diamond3
_computing_publication_material WinGX
_computing_structure_refinement 'SHELXL-2014/7 (Sheldrick, 2014)'
_computing_structure_solution 'SHELXS-97 (Sheldrick, 2008)'
_diffrn_ambient_temperature 150(2)
_diffrn_measured_fraction_theta_full 0.999
_diffrn_measured_fraction_theta_max 0.999
_diffrn_measurement_device_type 'Xcalibur, Atlas, Gemini A ultra'
_diffrn_measurement_method '\w & \p scans'
_diffrn_radiation_type MoK\a
_diffrn_radiation_wavelength 0.71073
_diffrn_reflns_av_R_equivalents 0.0643
_diffrn_reflns_av_unetI/netI 0.0551
_diffrn_reflns_Laue_measured_fraction_full 0.999
_diffrn_reflns_Laue_measured_fraction_max 0.999
_diffrn_reflns_limit_h_max 14
_diffrn_reflns_limit_h_min -14
_diffrn_reflns_limit_k_max 16
_diffrn_reflns_limit_k_min -16
_diffrn_reflns_limit_l_max 21
_diffrn_reflns_limit_l_min -21
_diffrn_reflns_number 39862
_diffrn_reflns_point_group_measured_fraction_full 0.999
_diffrn_reflns_point_group_measured_fraction_max 0.999
_diffrn_reflns_theta_full 25.242
_diffrn_reflns_theta_max 25.999
_diffrn_reflns_theta_min 2.732
_diffrn_source 'Enhance (Mo) X-ray Source'
_exptl_absorpt_coefficient_mu 19.178
_exptl_absorpt_correction_T_max 0.394
_exptl_absorpt_correction_T_min 0.277
_exptl_absorpt_correction_type gaussian
_exptl_absorpt_process_details
;
CrysAlisPro, Agilent Technologies,
Version 1.171.35.19 (release 27-10-2011 CrysAlis171 .NET)
(compiled Oct 27 2011,15:02:11)
Numerical absorption correction based on gaussian integration over
            a multifaceted crystal model
;
_exptl_crystal_colour 'light green'
_exptl_crystal_density_diffrn 3.594
_exptl_crystal_density_method none
_exptl_crystal_description block
_exptl_crystal_F_000 2420
_exptl_crystal_size_max 0.115
_exptl_crystal_size_mid 0.102
_exptl_crystal_size_min 0.072
_refine_diff_density_max 1.64
_refine_diff_density_min -1.60
_refine_diff_density_rms 0.28
_refine_ls_extinction_method none
_refine_ls_goodness_of_fit_ref 1.042
_refine_ls_hydrogen_treatment undef
_refine_ls_matrix_type full
_refine_ls_number_parameters 657
_refine_ls_number_reflns 9678
_refine_ls_number_restraints 0
_refine_ls_restrained_S_all 1.042
_refine_ls_R_factor_all 0.0437
_refine_ls_R_factor_gt 0.0320
_refine_ls_shift/su_max 0.002
_refine_ls_shift/su_mean 0.000
_refine_ls_structure_factor_coef Fsqd
_refine_ls_weighting_details 'w=1/[\s^2^(Fo^2^)+(0.0253P)^2^] where P=(Fo^2^+2Fc^2^)/3'
_refine_ls_weighting_scheme calc
_refine_ls_wR_factor_gt 0.0652
_refine_ls_wR_factor_ref 0.0703
_reflns_Friedel_coverage 0.000
_reflns_number_gt 8085
_reflns_number_total 9678
_reflns_threshold_expression 'I > 2\s(I)'
_cod_data_source_file Ni2W16.cif
_cod_data_source_block rw884c1
_cod_depositor_comments
;Adding full bibliography for 4342749--4342755.cif.

The following automatic conversions were performed:

'_atom_sites_solution_primary' value 'direct methods' was changed to
'direct'.

Automatic conversion script
Id: cif_fix_values 6452 2018-10-05 10:23:21Z andrius 
;
_cod_database_code 4342754
_shelx_shelxl_version_number 2014/7
_shelx_space_group_comment
;
The symmetry employed for this shelxl refinement is uniquely defined
by the following loop, which should always be used as a source of
symmetry information in preference to the above space-group names.
They are only intended as comments.
;
_shelx_estimated_absorpt_t_min 0.216
_shelx_estimated_absorpt_t_max 0.339

loop_
_space_group_symop_operation_xyz
'x, y, z'
'-x, -y, -z'

loop_
_atom_site_label
_atom_site_type_symbol
_atom_site_fract_x
_atom_site_fract_y
_atom_site_fract_z
_atom_site_U_iso_or_equiv
_atom_site_adp_type
_atom_site_occupancy
_atom_site_site_symmetry_order
_atom_site_calc_flag
_atom_site_refinement_flags_occupancy
_atom_site_disorder_assembly
_atom_site_disorder_group
W1 W 0.15075(3) 0.55600(3) 0.77362(2) 0.01361(9) Uani 1 1 d . . .
W2 W 0.32569(3) 0.30027(3) 0.82389(2) 0.01405(9) Uani 1 1 d . . .
W3 W 0.63584(3) 0.21808(3) 0.72514(2) 0.01189(8) Uani 1 1 d . . .
W4 W 0.60532(3) 0.38027(3) 0.84378(2) 0.01343(9) Uani 1 1 d . . .
W5 W 0.40562(3) 0.67446(3) 0.78318(2) 0.01371(9) Uani 1 1 d . . .
W6 W 0.25573(3) 0.76689(3) 0.61544(2) 0.01127(8) Uani 1 1 d . . .
W7 W 0.55634(3) 0.71017(3) 0.59994(2) 0.01124(8) Uani 1 1 d . . .
W8 W 0.75574(3) 0.42290(3) 0.66052(2) 0.01327(9) Uani 1 1 d . . .
Ni1 Ni 0.42022(10) 0.61538(9) 0.47650(6) 0.0147(2) Uani 1 1 d . . .
Na1 Na 0.4062(3) 0.1065(3) 1.04208(19) 0.0230(9) Uani 1 1 d . . .
Na2 Na 0.7577(3) 0.8760(3) 0.6125(2) 0.0229(8) Uani 1 1 d . . .
Na3 Na 0.7700(3) 0.8254(3) 0.4281(2) 0.0240(9) Uani 1 1 d . . .
Na4 Na -0.0796(4) 0.4844(3) 0.9295(2) 0.0308(10) Uani 1 1 d . . .
Na5 Na -0.1644(3) 0.7506(3) 0.7907(2) 0.0286(9) Uani 1 1 d . . .
Na6 Na 0.8879(6) 1.1436(6) 0.5830(4) 0.0480(18) Uani 0.7 1 d P . .
Na7 Na 0.9057(8) 1.0004(8) 0.1234(6) 0.027(2) Uani 0.5 1 d P A 1
Na8 Na 0.8750(7) 0.6083(7) 0.3619(4) 0.0136(18) Uani 0.4 1 d P B 1
Na7' Na 0.9079(10) 0.9634(9) 0.1650(6) 0.015(2) Uani 0.4 1 d P B 2
Na8' Na 0.7218(7) 0.5686(6) 0.4549(4) 0.0217(16) Uiso 0.5 1 d P B 2
Si1 Si 0.4358(2) 0.48863(19) 0.66733(12) 0.0081(5) Uani 1 1 d . . .
O1 O 0.2251(7) 0.2718(6) 0.7755(4) 0.0027(16) Uiso 0.75 1 d P C 1
O2 O 0.0646(7) 0.5068(6) 0.7271(4) 0.0005(17) Uiso 0.75 1 d P D 1
O3 O 0.2007(6) 0.4199(5) 0.8567(3) 0.0008(13) Uiso 0.8 1 d P C 1
O1' O 0.273(3) 0.275(2) 0.7523(15) 0.019(6) Uiso 0.25 1 d P C 2
O2' O 0.090(2) 0.530(2) 0.7041(14) 0.009(6) Uiso 0.25 1 d P D 2
O3' O 0.248(2) 0.439(2) 0.8605(14) 0.002(5) Uiso 0.2 1 d P C 2
O4 O 0.3275(5) 0.2026(5) 0.9161(3) 0.0180(14) Uani 1 1 d . E 1
O5 O 0.0356(5) 0.6288(5) 0.8292(3) 0.0197(14) Uani 1 1 d . . .
O6 O 0.4719(5) 0.2259(5) 0.7715(3) 0.0150(13) Uani 1 1 d . . .
O7 O 0.3246(5) 0.4512(5) 0.7247(3) 0.0118(13) Uani 1 1 d . . .
O8 O 0.1686(5) 0.6710(5) 0.6815(3) 0.0145(13) Uani 1 1 d . . .
O9 O 0.4433(5) 0.3676(5) 0.8662(3) 0.0154(13) Uani 1 1 d . . .
O10 O 0.2915(5) 0.5898(5) 0.8205(3) 0.0148(13) Uani 1 1 d . . .
O11 O 0.5950(5) 0.2513(5) 0.6248(3) 0.0129(13) Uani 1 1 d . . .
O12 O 0.4387(5) 0.4834(5) 0.5772(3) 0.0131(13) Uani 1 1 d . . .
O13 O 0.2802(5) 0.7137(5) 0.5315(3) 0.0140(13) Uani 1 1 d . . .
O14 O 0.7018(5) 0.0755(5) 0.7500(3) 0.0175(14) Uani 1 1 d . . .
O15 O 0.6572(5) 0.2372(5) 0.8310(3) 0.0159(13) Uani 1 1 d . . .
O16 O 0.6534(5) 0.3516(5) 0.9381(3) 0.0175(14) Uani 1 1 d . . .
O17 O 0.5291(5) 0.5371(5) 0.8205(3) 0.0138(13) Uani 1 1 d . . .
O18 O 0.3957(6) 0.7321(5) 0.8605(3) 0.0198(14) Uani 1 1 d . . .
O19 O 0.2809(5) 0.7835(5) 0.7212(3) 0.0140(13) Uani 1 1 d . . .
O20 O 0.1364(5) 0.8892(5) 0.5871(3) 0.0173(14) Uani 1 1 d . . .
O21 O 0.5647(5) 0.4070(4) 0.7103(3) 0.0092(12) Uani 1 1 d . . .
O22 O 0.4212(5) 0.6157(4) 0.6681(3) 0.0087(12) Uiso 1 1 d . . .
O23 O 0.7794(5) 0.2648(5) 0.6946(3) 0.0149(13) Uani 1 1 d . . .
O24 O 0.7451(5) 0.4092(5) 0.7771(3) 0.0142(13) Uani 1 1 d . . .
O25 O 0.5247(5) 0.7295(5) 0.7112(3) 0.0147(13) Uani 1 1 d . . .
O26 O 0.3955(5) 0.8209(5) 0.5835(3) 0.0139(13) Uani 1 1 d . . .
O27 O 0.9083(5) 0.4160(5) 0.6407(3) 0.0187(14) Uani 1 1 d . . .
O28 O 0.6841(5) 0.5776(5) 0.6464(3) 0.0147(13) Uani 1 1 d . . .
O29 O 0.6430(5) 0.7995(5) 0.5587(3) 0.0167(14) Uani 1 1 d . . .
O30 O 0.7060(5) 0.4323(5) 0.5655(3) 0.0143(13) Uani 1 1 d . . .
O31 O 0.5435(5) 0.6634(5) 0.5193(3) 0.0120(13) Uani 1 1 d . . .
O32 O 0.5044(6) 0.0099(5) 1.1620(3) 0.0211(15) Uani 1 1 d . . .
O33 O 0.4250(6) 0.2844(5) 1.0393(4) 0.0224(15) Uani 1 1 d . . .
O34 O 0.3950(6) -0.0655(5) 1.0318(3) 0.0242(16) Uani 1 1 d . . .
O35 O -0.0412(6) 0.3625(6) 0.8473(4) 0.0303(17) Uani 1 1 d . . .
O36 O -0.1003(6) 0.6195(6) 0.9930(3) 0.0268(16) Uani 1 1 d . . .
O37 O -0.1918(8) 0.3835(9) 1.0271(4) 0.066(3) Uani 1 1 d . . .
O38 O -0.2560(6) 0.6049(6) 0.8627(4) 0.0316(17) Uani 1 1 d . . .
O39 O -0.1504(6) 0.6769(5) 0.6788(4) 0.0244(15) Uani 1 1 d . . .
O40 O -0.2142(6) 0.8791(5) 0.8693(3) 0.0252(16) Uani 1 1 d . . .
O41 O -0.3549(5) 0.8565(5) 0.7389(3) 0.0209(15) Uani 1 1 d . . .
O42 O 0.6204(6) 0.9920(5) 0.3681(4) 0.0266(16) Uani 1 1 d . . .
O43 O 0.6117(6) 1.0578(5) 0.5780(3) 0.0217(15) Uani 1 1 d . . .
O44 O 0.9031(6) 0.9139(5) 0.6748(4) 0.0282(16) Uani 1 1 d . . .
O45 O 0.8769(6) 0.8973(5) 0.4898(4) 0.0239(15) Uani 1 1 d . . .
O46 O 0.9151(8) 0.8136(7) 0.3053(7) 0.087(4) Uani 1 1 d . . .
O47 O 0.8890(6) 0.6391(6) 0.4828(4) 0.0385(19) Uani 1 1 d . . .
O48 O 0.6672(6) 0.7396(6) 0.3765(4) 0.0322(18) Uani 1 1 d . . .
O49 O 0.8920(7) 0.4209(6) 0.4418(4) 0.0387(19) Uani 1 1 d . . .
O50 O 0.7307(13) 0.9586(13) 0.2092(8) 0.034(4) Uiso 0.5 1 d P A 1
O51 O 0.9240(14) 1.0445(13) 0.2394(8) 0.037(4) Uiso 0.5 1 d P A 1
O52 O 0.7324(15) 1.1355(13) 0.0490(8) 0.030(4) Uiso 0.5 1 d P A 1
O53 O 1.0013(12) 1.1484(12) 0.0574(7) 0.026(3) Uiso 0.5 1 d P A 1
O54 O 1.1142(14) 0.9309(12) 0.1117(8) 0.037(4) Uiso 0.5 1 d P A 1
O55 O 0.8591(13) 0.9039(11) 0.0404(8) 0.030(3) Uiso 0.5 1 d P A 1
O50' O 0.6999(12) 1.0325(11) 0.2112(7) 0.023(3) Uiso 0.5 1 d P B 2
O51' O 0.9353(12) 1.1055(12) 0.2109(8) 0.025(3) Uiso 0.5 1 d P B 2
O52' O 0.7895(16) 1.1078(14) 0.0407(9) 0.039(4) Uiso 0.5 1 d P B 2
O53' O 0.9840(13) 1.2189(13) 0.0566(8) 0.033(3) Uiso 0.5 1 d P F 2
O54' O 1.0932(12) 0.8543(11) 0.1169(7) 0.027(3) Uiso 0.5 1 d P B 2
O55' O 0.8958(12) 0.8441(11) 0.0924(7) 0.024(3) Uiso 0.5 1 d P B 2

loop_
_atom_site_aniso_label
_atom_site_aniso_U_11
_atom_site_aniso_U_22
_atom_site_aniso_U_33
_atom_site_aniso_U_23
_atom_site_aniso_U_13
_atom_site_aniso_U_12
W1 0.00836(18) 0.0156(2) 0.01325(17) -0.00250(14) 0.00086(14) -0.00115(15)
W2 0.01257(19) 0.0137(2) 0.01345(17) -0.00308(14) 0.00152(14) -0.00259(15)
W3 0.01093(18) 0.01061(19) 0.01158(16) -0.00224(14) -0.00084(13) -0.00080(14)
W4 0.01277(19) 0.0132(2) 0.01175(17) -0.00320(14) -0.00294(14) 0.00001(15)
W5 0.01417(19) 0.0130(2) 0.01123(17) -0.00430(14) -0.00113(14) 0.00032(15)
W6 0.00817(18) 0.01136(19) 0.01180(16) -0.00308(14) -0.00037(13) -0.00010(14)
W7 0.00824(18) 0.01194(19) 0.01243(17) -0.00336(14) -0.00042(13) -0.00182(14)
W8 0.00730(18) 0.0127(2) 0.01631(18) -0.00236(14) 0.00003(14) -0.00059(15)
Ni1 0.0114(6) 0.0153(6) 0.0153(5) -0.0040(5) -0.0012(4) -0.0016(5)
Na1 0.028(2) 0.021(2) 0.0174(17) -0.0044(15) -0.0009(15) -0.0048(17)
Na2 0.022(2) 0.025(2) 0.0207(18) -0.0057(16) -0.0003(15) -0.0069(17)
Na3 0.022(2) 0.017(2) 0.030(2) -0.0070(16) -0.0032(16) -0.0015(17)
Na4 0.025(2) 0.042(3) 0.027(2) -0.0156(19) -0.0012(17) -0.006(2)
Na5 0.020(2) 0.027(2) 0.037(2) -0.0134(18) -0.0106(17) 0.0028(18)
Na6 0.041(4) 0.053(5) 0.044(4) -0.018(3) -0.001(3) -0.003(3)
Na7 0.013(4) 0.025(6) 0.043(6) -0.015(5) -0.002(5) -0.001(4)
Na8 0.007(4) 0.020(5) 0.015(4) -0.013(4) 0.005(3) -0.001(4)
Na7' 0.018(5) 0.005(6) 0.017(5) 0.000(4) 0.003(5) -0.003(4)
Si1 0.0057(12) 0.0102(13) 0.0078(10) -0.0023(9) -0.0006(9) -0.0015(10)
O4 0.014(3) 0.017(4) 0.019(3) -0.003(3) 0.000(3) -0.003(3)
O5 0.017(3) 0.015(4) 0.022(3) -0.003(3) -0.003(3) 0.001(3)
O6 0.017(3) 0.009(3) 0.016(3) -0.004(2) 0.003(2) 0.000(3)
O7 0.007(3) 0.014(3) 0.008(3) -0.002(2) -0.002(2) 0.005(2)
O8 0.009(3) 0.014(3) 0.012(3) 0.004(2) 0.004(2) -0.003(3)
O9 0.014(3) 0.019(4) 0.013(3) -0.002(3) -0.005(2) -0.006(3)
O10 0.009(3) 0.016(3) 0.017(3) -0.009(3) 0.005(2) -0.001(3)
O11 0.012(3) 0.017(3) 0.015(3) -0.007(3) 0.005(2) -0.010(3)
O12 0.012(3) 0.014(3) 0.009(3) -0.004(2) 0.001(2) 0.000(3)
O13 0.011(3) 0.017(3) 0.014(3) -0.005(3) -0.003(2) -0.003(3)
O14 0.017(3) 0.017(4) 0.017(3) -0.005(3) 0.000(3) -0.004(3)
O15 0.019(3) 0.014(3) 0.012(3) -0.002(2) -0.002(2) -0.004(3)
O16 0.019(3) 0.011(3) 0.021(3) -0.003(3) -0.004(3) -0.002(3)
O17 0.016(3) 0.012(3) 0.015(3) -0.006(2) 0.001(2) -0.004(3)
O18 0.023(4) 0.015(4) 0.019(3) -0.006(3) -0.001(3) -0.001(3)
O19 0.010(3) 0.017(3) 0.014(3) -0.008(3) -0.001(2) 0.001(3)
O20 0.010(3) 0.015(3) 0.023(3) -0.005(3) -0.002(3) 0.002(3)
O21 0.003(3) 0.013(3) 0.010(3) -0.003(2) 0.000(2) -0.001(2)
O23 0.008(3) 0.012(3) 0.027(3) -0.011(3) -0.003(3) 0.000(3)
O24 0.010(3) 0.023(4) 0.010(3) -0.009(3) -0.001(2) -0.002(3)
O25 0.012(3) 0.019(4) 0.014(3) -0.003(3) 0.000(2) -0.007(3)
O26 0.011(3) 0.012(3) 0.017(3) -0.001(2) -0.004(2) -0.002(3)
O27 0.013(3) 0.018(4) 0.022(3) -0.005(3) -0.003(3) 0.000(3)
O28 0.009(3) 0.014(3) 0.017(3) -0.002(3) -0.004(2) 0.000(3)
O29 0.017(3) 0.019(4) 0.014(3) -0.004(3) 0.001(3) -0.007(3)
O30 0.009(3) 0.020(4) 0.011(3) -0.002(3) -0.001(2) -0.003(3)
O31 0.006(3) 0.011(3) 0.014(3) -0.003(2) -0.004(2) 0.005(2)
O32 0.019(4) 0.021(4) 0.021(3) -0.008(3) 0.000(3) -0.001(3)
O33 0.016(4) 0.018(4) 0.029(3) -0.008(3) 0.001(3) -0.001(3)
O34 0.027(4) 0.020(4) 0.024(3) -0.008(3) 0.004(3) -0.006(3)
O35 0.020(4) 0.030(4) 0.043(4) -0.018(3) 0.001(3) -0.004(3)
O36 0.026(4) 0.036(4) 0.019(3) -0.008(3) 0.003(3) -0.011(3)
O37 0.059(6) 0.146(9) 0.028(4) -0.038(5) 0.023(4) -0.075(7)
O38 0.022(4) 0.036(4) 0.036(4) -0.011(3) -0.002(3) -0.007(3)
O39 0.022(4) 0.014(4) 0.036(4) -0.011(3) -0.007(3) 0.003(3)
O40 0.029(4) 0.026(4) 0.018(3) -0.004(3) 0.002(3) -0.008(3)
O41 0.008(3) 0.023(4) 0.027(3) -0.005(3) 0.001(3) 0.000(3)
O42 0.024(4) 0.019(4) 0.033(4) -0.007(3) -0.004(3) -0.002(3)
O43 0.022(4) 0.018(4) 0.022(3) -0.002(3) -0.004(3) -0.003(3)
O44 0.019(4) 0.031(4) 0.040(4) -0.019(3) -0.007(3) -0.004(3)
O45 0.021(4) 0.019(4) 0.030(4) -0.006(3) 0.002(3) -0.006(3)
O46 0.046(6) 0.031(6) 0.137(9) 0.003(6) 0.037(6) 0.003(5)
O47 0.031(4) 0.020(4) 0.055(5) -0.004(4) -0.014(4) 0.005(3)
O48 0.025(4) 0.052(5) 0.028(4) -0.013(3) 0.012(3) -0.028(4)
O49 0.034(5) 0.058(6) 0.033(4) -0.018(4) 0.001(3) -0.022(4)

loop_
_atom_type_symbol
_atom_type_description
_atom_type_scat_dispersion_real
_atom_type_scat_dispersion_imag
_atom_type_scat_source
W W -0.8490 6.8722 'International Tables Vol C Tables 4.2.6.8 and 6.1.1.4'
Ni Ni 0.3393 1.1124 'International Tables Vol C Tables 4.2.6.8 and 6.1.1.4'
Na Na 0.0362 0.0249 'International Tables Vol C Tables 4.2.6.8 and 6.1.1.4'
Si Si 0.0817 0.0704 'International Tables Vol C Tables 4.2.6.8 and 6.1.1.4'
O O 0.0106 0.0060 'International Tables Vol C Tables 4.2.6.8 and 6.1.1.4'
H H 0.0000 0.0000 'International Tables Vol C Tables 4.2.6.8 and 6.1.1.4'

loop_
_geom_angle_atom_site_label_1
_geom_angle_atom_site_label_2
_geom_angle_atom_site_label_3
_geom_angle
_geom_angle_site_symmetry_1
_geom_angle_site_symmetry_3
O2' W1 O5 109.9(8) . .
O5 W1 O2 100.5(3) . .
O2' W1 O8 78.5(9) . .
O5 W1 O8 101.3(3) . .
O2 W1 O8 94.9(3) . .
O5 W1 O3 97.6(3) . .
O2 W1 O3 94.0(3) . .
O8 W1 O3 157.3(3) . .
O2' W1 O3' 123.6(11) . .
O5 W1 O3' 100.4(7) . .
O8 W1 O3' 140.4(8) . .
O2' W1 O10 154.5(9) . .
O5 W1 O10 92.2(3) . .
O2 W1 O10 167.0(3) . .
O8 W1 O10 85.1(2) . .
O3 W1 O10 81.6(3) . .
O3' W1 O10 61.3(8) . .
O2' W1 O7 81.8(8) . .
O5 W1 O7 167.5(2) . .
O2 W1 O7 89.5(3) . .
O8 W1 O7 85.1(2) . .
O3 W1 O7 74.1(2) . .
O3' W1 O7 68.4(7) . .
O10 W1 O7 77.5(2) . .
O2' W1 Na4 92.8(9) . .
O5 W1 Na4 45.5(2) . .
O2 W1 Na4 75.9(2) . .
O8 W1 Na4 140.60(18) . .
O3 W1 Na4 62.0(2) . .
O3' W1 Na4 75.9(7) . .
O10 W1 Na4 112.12(15) . .
O7 W1 Na4 132.07(15) . .
O4 W2 O1 100.4(3) . .
O1' W2 O6 77.2(10) . .
O4 W2 O6 100.6(2) . .
O1 W2 O6 95.8(3) . .
O4 W2 O3 95.6(3) . .
O1 W2 O3 94.2(3) . .
O6 W2 O3 159.1(3) . .
O1' W2 O3' 123.4(12) . .
O6 W2 O3' 141.6(8) . .
O1' W2 O9 152.3(9) . .
O4 W2 O9 90.4(2) . .
O1 W2 O9 168.6(3) . .
O6 W2 O9 85.7(2) . .
O3 W2 O9 81.0(3) . .
O3' W2 O9 61.3(8) . .
O1' W2 O7 79.6(9) . .
O4 W2 O7 165.7(2) . .
O1 W2 O7 91.0(3) . .
O6 W2 O7 86.8(2) . .
O3 W2 O7 74.7(2) . .
O3' W2 O7 68.5(7) . .
O9 W2 O7 77.8(2) . .
O14 W3 O11 103.1(3) . .
O14 W3 O23 100.4(3) . .
O11 W3 O23 94.4(2) . .
O14 W3 O6 99.5(3) . .
O11 W3 O6 94.4(2) . .
O23 W3 O6 155.7(2) . .
O14 W3 O15 96.6(2) . .
O11 W3 O15 160.3(2) . .
O23 W3 O15 81.7(2) . .
O6 W3 O15 82.5(2) . .
O14 W3 O21 170.2(2) . .
O11 W3 O21 86.3(2) . .
O23 W3 O21 75.5(2) . .
O6 W3 O21 82.5(2) . .
O15 W3 O21 74.0(2) . .
O14 W3 Na6 69.9(2) . 1_545
O11 W3 Na6 64.8(2) . 1_545
O23 W3 Na6 50.2(2) . 1_545
O6 W3 Na6 152.2(2) . 1_545
O15 W3 Na6 123.4(2) . 1_545
O21 W3 Na6 112.38(16) . 1_545
O16 W4 O15 100.1(3) . .
O16 W4 O17 100.5(3) . .
O15 W4 O17 159.3(2) . .
O16 W4 O9 102.5(3) . .
O15 W4 O9 87.4(3) . .
O17 W4 O9 86.6(2) . .
O16 W4 O24 101.5(3) . .
O15 W4 O24 89.4(2) . .
O17 W4 O24 88.0(2) . .
O9 W4 O24 156.0(2) . .
O16 W4 O21 172.8(2) . .
O15 W4 O21 75.5(2) . .
O17 W4 O21 84.1(2) . .
O9 W4 O21 83.1(2) . .
O24 W4 O21 73.0(2) . .
O18 W5 O19 100.0(3) . .
O18 W5 O25 101.5(3) . .
O19 W5 O25 90.1(2) . .
O18 W5 O17 99.9(3) . .
O19 W5 O17 159.8(2) . .
O25 W5 O17 89.4(2) . .
O18 W5 O10 102.9(3) . .
O19 W5 O10 86.5(2) . .
O25 W5 O10 155.6(2) . .
O17 W5 O10 85.6(2) . .
O18 W5 O22 173.4(2) . .
O19 W5 O22 76.1(2) . .
O25 W5 O22 73.4(2) . .
O17 W5 O22 84.4(2) . .
O10 W5 O22 82.4(2) . .
O20 W6 O13 102.6(3) . .
O20 W6 O8 100.7(3) . .
O13 W6 O8 96.0(3) . .
O20 W6 O26 101.0(3) . .
O13 W6 O26 92.6(2) . .
O8 W6 O26 154.3(2) . .
O20 W6 O19 97.0(2) . .
O13 W6 O19 160.2(2) . .
O8 W6 O19 83.0(2) . .
O26 W6 O19 80.9(2) . .
O20 W6 O22 170.8(2) . .
O13 W6 O22 86.2(2) . .
O8 W6 O22 81.2(2) . .
O26 W6 O22 75.3(2) . .
O19 W6 O22 74.1(2) . .
O29 W7 O31 104.0(3) . .
O29 W7 O28 99.5(3) . .
O31 W7 O28 93.8(2) . .
O29 W7 O26 97.3(3) . .
O31 W7 O26 91.5(2) . .
O28 W7 O26 160.6(2) . .
O29 W7 O25 98.5(2) . .
O31 W7 O25 157.4(2) . .
O28 W7 O25 85.0(2) . .
O26 W7 O25 83.0(2) . .
O29 W7 O22 169.0(2) . .
O31 W7 O22 84.8(2) . .
O28 W7 O22 86.4(2) . .
O26 W7 O22 75.5(2) . .
O25 W7 O22 72.6(2) . .
O29 W7 Na8' 85.3(2) . .
O31 W7 Na8' 35.0(2) . .
O28 W7 Na8' 67.8(2) . .
O26 W7 Na8' 123.4(2) . .
O25 W7 Na8' 152.8(2) . .
O22 W7 Na8' 105.61(17) . .
O27 W8 O30 104.2(3) . .
O27 W8 O28 99.8(3) . .
O30 W8 O28 92.1(3) . .
O27 W8 O23 97.5(3) . .
O30 W8 O23 90.1(3) . .
O28 W8 O23 161.5(2) . .
O27 W8 O24 98.0(3) . .
O30 W8 O24 157.7(2) . .
O28 W8 O24 86.2(2) . .
O23 W8 O24 84.9(2) . .
O27 W8 O21 168.8(2) . .
O30 W8 O21 84.6(2) . .
O28 W8 O21 86.7(2) . .
O23 W8 O21 75.3(2) . .
O24 W8 O21 73.2(2) . .
O27 W8 Na8' 85.7(2) . .
O30 W8 Na8' 32.6(2) . .
O28 W8 Na8' 68.8(2) . .
O23 W8 Na8' 119.4(2) . .
O24 W8 Na8' 154.9(2) . .
O21 W8 Na8' 105.22(17) . .
O12 Ni1 O13 179.3(2) 2_666 .
O12 Ni1 O12 87.9(2) 2_666 .
O13 Ni1 O12 91.6(2) . .
O12 Ni1 O11 91.6(2) 2_666 2_666
O13 Ni1 O11 88.8(2) . 2_666
O12 Ni1 O11 178.8(2) . 2_666
O12 Ni1 O31 90.1(2) 2_666 .
O13 Ni1 O31 89.3(2) . .
O12 Ni1 O31 89.0(2) . .
O11 Ni1 O31 89.9(2) 2_666 .
O12 Ni1 O30 90.6(2) 2_666 2_666
O13 Ni1 O30 89.9(2) . 2_666
O12 Ni1 O30 90.7(2) . 2_666
O11 Ni1 O30 90.3(2) 2_666 2_666
O31 Ni1 O30 179.2(2) . 2_666
O12 Ni1 Ni1 44.14(15) 2_666 2_666
O13 Ni1 Ni1 135.38(16) . 2_666
O12 Ni1 Ni1 43.78(15) . 2_666
O11 Ni1 Ni1 135.76(16) 2_666 2_666
O31 Ni1 Ni1 89.42(16) . 2_666
O30 Ni1 Ni1 90.94(17) 2_666 2_666
O12 Ni1 Na8' 93.8(2) 2_666 2_666
O13 Ni1 Na8' 86.3(2) . 2_666
O12 Ni1 Na8' 47.6(2) . 2_666
O11 Ni1 Na8' 133.5(2) 2_666 2_666
O31 Ni1 Na8' 136.16(19) . 2_666
O30 Ni1 Na8' 43.50(19) 2_666 2_666
Ni1 Ni1 Na8' 64.94(13) 2_666 2_666
O12 Ni1 Na8' 45.6(2) 2_666 .
O13 Ni1 Na8' 133.9(2) . .
O12 Ni1 Na8' 91.0(2) . .
O11 Ni1 Na8' 87.9(2) 2_666 .
O31 Ni1 Na8' 44.70(19) . .
O30 Ni1 Na8' 136.08(19) 2_666 .
Ni1 Ni1 Na8' 61.83(13) 2_666 .
Na8' Ni1 Na8' 126.77(12) 2_666 .
O4 Na1 O32 174.3(3) . .
O4 Na1 O34 91.9(2) . .
O32 Na1 O34 89.1(2) . .
O4 Na1 O34 85.3(2) . 2_657
O32 Na1 O34 89.1(2) . 2_657
O34 Na1 O34 86.6(2) . 2_657
O4 Na1 O33 84.1(2) . .
O32 Na1 O33 94.5(3) . .
O34 Na1 O33 174.6(2) . .
O34 Na1 O33 89.4(2) 2_657 .
O4 Na1 O40 101.3(2) . 2_567
O32 Na1 O40 84.4(2) . 2_567
O34 Na1 O40 88.2(2) . 2_567
O34 Na1 O40 171.7(3) 2_657 2_567
O33 Na1 O40 96.2(2) . 2_567
O4 Na1 Na1 88.05(19) . 2_657
O32 Na1 Na1 88.8(2) . 2_657
O34 Na1 Na1 43.70(16) . 2_657
O34 Na1 Na1 42.92(17) 2_657 2_657
O33 Na1 Na1 132.2(2) . 2_657
O40 Na1 Na1 131.5(2) 2_567 2_657
O4 Na1 Na5 107.18(19) . 2_567
O32 Na1 Na5 77.29(17) . 2_567
O34 Na1 Na5 117.53(18) . 2_567
O34 Na1 Na5 151.6(2) 2_657 2_567
O33 Na1 Na5 67.31(16) . 2_567
O40 Na1 Na5 30.69(17) 2_567 2_567
Na1 Na1 Na5 157.52(16) 2_657 2_567
O45 Na2 O29 88.5(2) . .
O45 Na2 O41 177.1(3) . 1_655
O29 Na2 O41 94.4(2) . 1_655
O45 Na2 O43 96.3(2) . .
O29 Na2 O43 93.0(2) . .
O41 Na2 O43 84.2(2) 1_655 .
O45 Na2 O44 90.6(2) . .
O29 Na2 O44 167.8(3) . .
O41 Na2 O44 86.5(2) 1_655 .
O43 Na2 O44 99.2(3) . .
O45 Na2 O39 101.3(2) . 1_655
O29 Na2 O39 80.0(2) . 1_655
O41 Na2 O39 78.6(2) 1_655 1_655
O43 Na2 O39 160.8(3) . 1_655
O44 Na2 O39 88.3(2) . 1_655
O45 Na2 Na5 130.8(2) . 1_655
O29 Na2 Na5 116.22(19) . 1_655
O41 Na2 Na5 47.19(17) 1_655 1_655
O43 Na2 Na5 122.1(2) . 1_655
O44 Na2 Na5 56.38(19) . 1_655
O39 Na2 Na5 48.97(17) 1_655 1_655
O45 Na2 Na3 42.20(18) . .
O29 Na2 Na3 46.28(15) . .
O41 Na2 Na3 140.6(2) 1_655 .
O43 Na2 Na3 96.08(18) . .
O44 Na2 Na3 131.7(2) . .
O39 Na2 Na3 91.84(18) 1_655 .
Na5 Na2 Na3 140.69(15) 1_655 .
O45 Na2 Na6 72.59(19) . .
O29 Na2 Na6 146.6(2) . .
O41 Na2 Na6 105.2(2) 1_655 .
O43 Na2 Na6 63.17(19) . .
O44 Na2 Na6 43.31(19) . .
O39 Na2 Na6 129.8(2) 1_655 .
Na5 Na2 Na6 96.72(15) 1_655 .
Na3 Na2 Na6 109.96(13) . .
O48 Na3 O45 174.9(3) . .
O48 Na3 O42 85.3(3) . .
O45 Na3 O42 99.0(3) . .
O48 Na3 O47 82.0(3) . .
O45 Na3 O47 93.6(3) . .
O42 Na3 O47 166.9(3) . .
O48 Na3 O29 91.5(2) . .
O45 Na3 O29 85.5(2) . .
O42 Na3 O29 92.0(2) . .
O47 Na3 O29 85.2(2) . .
O48 Na3 O46 85.0(3) . .
O45 Na3 O46 97.3(3) . .
O42 Na3 O46 97.5(3) . .
O47 Na3 O46 84.6(3) . .
O29 Na3 O46 169.6(3) . .
O48 Na3 Na8 49.8(2) . .
O45 Na3 Na8 128.1(3) . .
O42 Na3 Na8 125.6(3) . .
O47 Na3 Na8 45.8(2) . .
O29 Na3 Na8 114.6(2) . .
O46 Na3 Na8 56.0(3) . .
O48 Na3 Na2 134.4(2) . .
O45 Na3 Na2 42.51(16) . .
O42 Na3 Na2 97.0(2) . .
O47 Na3 Na2 89.7(2) . .
O29 Na3 Na2 42.95(16) . .
O46 Na3 Na2 139.0(3) . .
Na8 Na3 Na2 135.19(19) . .
O48 Na3 Na8' 37.5(2) . .
O45 Na3 Na8' 137.5(2) . .
O42 Na3 Na8' 119.7(2) . .
O47 Na3 Na8' 47.2(2) . .
O29 Na3 Na8' 76.74(19) . .
O46 Na3 Na8' 94.7(3) . .
Na2 Na3 Na8' 110.66(15) . .
O48 Na3 Na6 139.8(2) . 2_776
O45 Na3 Na6 40.67(18) . 2_776
O42 Na3 Na6 113.9(2) . 2_776
O47 Na3 Na6 78.3(2) . 2_776
O29 Na3 Na6 121.0(2) . 2_776
O46 Na3 Na6 58.7(3) . 2_776
Na8 Na3 Na6 92.56(19) . 2_776
Na2 Na3 Na6 80.38(13) . 2_776
Na8' Na3 Na6 122.72(18) . 2_776
O36 Na4 O37 97.3(3) . .
O36 Na4 O38 87.0(3) . .
O37 Na4 O38 92.6(3) . .
O36 Na4 O35 170.7(3) . .
O37 Na4 O35 92.0(3) . .
O38 Na4 O35 92.1(3) . .
O36 Na4 O36 84.9(3) . 2_567
O37 Na4 O36 88.9(3) . 2_567
O38 Na4 O36 171.9(3) . 2_567
O35 Na4 O36 95.8(3) . 2_567
O36 Na4 O5 73.3(2) . .
O37 Na4 O5 170.4(3) . .
O38 Na4 O5 85.1(2) . .
O35 Na4 O5 97.4(2) . .
O36 Na4 O5 92.2(2) 2_567 .
O36 Na4 Na4 43.58(19) . 2_567
O37 Na4 Na4 94.0(2) . 2_567
O38 Na4 Na4 130.6(3) . 2_567
O35 Na4 Na4 136.4(3) . 2_567
O36 Na4 Na4 41.35(17) 2_567 2_567
O5 Na4 Na4 80.56(19) . 2_567
O36 Na4 Na5 69.99(19) . .
O37 Na4 Na5 132.8(3) . .
O38 Na4 Na5 43.33(19) . .
O35 Na4 Na5 103.2(2) . .
O36 Na4 Na5 132.3(2) 2_567 .
O5 Na4 Na5 42.59(15) . .
Na4 Na4 Na5 103.80(18) 2_567 .
O36 Na4 W1 97.11(19) . .
O37 Na4 W1 162.3(3) . .
O38 Na4 W1 98.49(19) . .
O35 Na4 W1 73.87(18) . .
O36 Na4 W1 82.09(17) 2_567 .
O5 Na4 W1 26.79(13) . .
Na4 Na4 W1 89.25(14) 2_567 .
Na5 Na4 W1 62.54(9) . .
O41 Na5 O40 83.7(3) . .
O41 Na5 O5 171.7(3) . .
O40 Na5 O5 104.4(3) . .
O41 Na5 O39 80.5(2) . .
O40 Na5 O39 160.7(3) . .
O5 Na5 O39 91.2(2) . .
O41 Na5 O38 87.8(3) . .
O40 Na5 O38 107.1(3) . .
O5 Na5 O38 90.9(2) . .
O39 Na5 O38 83.5(2) . .
O41 Na5 O44 80.7(2) . 1_455
O40 Na5 O44 83.8(2) . 1_455
O5 Na5 O44 98.7(2) . 1_455
O39 Na5 O44 82.7(2) . 1_455
O38 Na5 O44 163.2(3) . 1_455
O41 Na5 Na2 48.37(17) . 1_455
O40 Na5 Na2 110.4(2) . 1_455
O5 Na5 Na2 125.7(2) . 1_455
O39 Na5 Na2 50.34(17) . 1_455
O38 Na5 Na2 115.7(2) . 1_455
O44 Na5 Na2 47.64(16) 1_455 1_455
O41 Na5 Na4 129.1(2) . .
O40 Na5 Na4 105.5(2) . .
O5 Na5 Na4 50.52(17) . .
O39 Na5 Na4 93.15(19) . .
O38 Na5 Na4 41.37(18) . .
O44 Na5 Na4 149.0(2) 1_455 .
Na2 Na5 Na4 142.72(16) 1_455 .
O41 Na5 Na1 68.33(17) . 2_567
O40 Na5 Na1 32.15(17) . 2_567
O5 Na5 Na1 119.37(19) . 2_567
O39 Na5 Na1 144.2(2) . 2_567
O38 Na5 Na1 78.31(19) . 2_567
O44 Na5 Na1 108.16(18) 1_455 2_567
Na2 Na5 Na1 112.19(13) 1_455 2_567
Na4 Na5 Na1 93.13(11) . 2_567
O45 Na6 O13 109.3(3) 2_776 2_676
O45 Na6 O23 129.8(3) 2_776 1_565
O13 Na6 O23 92.5(3) 2_676 1_565
O45 Na6 O44 98.1(3) 2_776 .
O13 Na6 O44 127.0(3) 2_676 .
O23 Na6 O44 103.7(3) 1_565 .
O45 Na6 W3 159.9(3) 2_776 1_565
O13 Na6 W3 83.94(19) 2_676 1_565
O23 Na6 W3 31.64(13) 1_565 1_565
O44 Na6 W3 84.69(19) . 1_565
O45 Na6 Na3 33.45(17) 2_776 2_776
O13 Na6 Na3 120.8(2) 2_676 2_776
O23 Na6 Na3 96.5(2) 1_565 2_776
O44 Na6 Na3 107.2(2) . 2_776
W3 Na6 Na3 126.71(19) 1_565 2_776
O45 Na6 Na2 110.1(2) 2_776 .
O13 Na6 Na2 93.1(2) 2_676 .
O23 Na6 Na2 113.4(2) 1_565 .
O44 Na6 Na2 34.18(16) . .
W3 Na6 Na2 83.43(14) 1_565 .
Na3 Na6 Na2 134.02(18) 2_776 .
O54 Na7 O51 88.9(6) . .
O54 Na7 O52 141.4(7) . .
O51 Na7 O52 111.4(6) . .
O54 Na7 O55 97.6(6) . .
O51 Na7 O55 158.9(7) . .
O52 Na7 O55 75.4(6) . .
O54 Na7 O50 140.2(7) . .
O51 Na7 O50 78.1(6) . .
O52 Na7 O50 77.6(6) . .
O55 Na7 O50 84.3(5) . .
O54 Na7 O53 68.3(6) . .
O51 Na7 O53 82.5(6) . .
O52 Na7 O53 81.8(6) . .
O55 Na7 O53 118.5(6) . .
O50 Na7 O53 144.1(6) . .
O47 Na8 O2 150.7(5) . 2_666
O47 Na8 O49 84.9(3) . .
O2 Na8 O49 72.4(3) 2_666 .
O47 Na8 O27 78.4(3) . 2_766
O2 Na8 O27 85.0(3) 2_666 2_766
O49 Na8 O27 94.5(4) . 2_766
O47 Na8 O48 79.8(3) . .
O2 Na8 O48 125.7(4) 2_666 .
O49 Na8 O48 112.6(4) . .
O27 Na8 O48 143.3(4) 2_766 .
O47 Na8 O1 136.3(4) . 2_666
O2 Na8 O1 72.7(3) 2_666 2_666
O49 Na8 O1 132.2(4) . 2_666
O27 Na8 O1 113.8(3) 2_766 2_666
O48 Na8 O1 65.9(3) . 2_666
O47 Na8 O46 79.9(4) . .
O2 Na8 O46 116.9(4) 2_666 .
O49 Na8 O46 160.3(5) . .
O27 Na8 O46 70.3(3) 2_766 .
O48 Na8 O46 77.2(3) . .
O1 Na8 O46 67.0(4) 2_666 .
O47 Na8 Na3 46.9(2) . .
O2 Na8 Na3 161.4(4) 2_666 .
O49 Na8 Na3 125.2(3) . .
O27 Na8 Na3 98.4(3) 2_766 .
O48 Na8 Na3 45.9(2) . .
O1 Na8 Na3 89.3(3) 2_666 .
O46 Na8 Na3 49.0(2) . .
O54' Na7' O55' 62.5(5) . .
O54' Na7' O50' 163.5(7) . .
O55' Na7' O50' 102.3(6) . .
O54' Na7' O51' 112.5(6) . .
O55' Na7' O51' 167.7(6) . .
O50' Na7' O51' 83.7(6) . .
O54' Na7' O52' 108.1(6) . .
O55' Na7' O52' 78.9(6) . .
O50' Na7' O52' 72.9(6) . .
O51' Na7' O52' 92.8(6) . .
O54' Na7' O46 92.3(5) . .
O55' Na7' O46 93.9(5) . .
O50' Na7' O46 81.9(4) . .
O51' Na7' O46 97.7(5) . .
O52' Na7' O46 151.4(6) . .
O48 Na8' O30 154.5(4) . .
O48 Na8' O49 129.2(4) . .
O30 Na8' O49 76.2(3) . .
O48 Na8' O31 74.6(3) . .
O30 Na8' O31 79.9(3) . .
O49 Na8' O31 156.0(4) . .
O48 Na8' O12 96.0(3) . 2_666
O30 Na8' O12 78.8(3) . 2_666
O49 Na8' O12 101.7(3) . 2_666
O31 Na8' O12 75.5(3) . 2_666
O48 Na8' O47 79.8(3) . .
O30 Na8' O47 104.9(3) . .
O49 Na8' O47 81.2(3) . .
O31 Na8' O47 103.1(3) . .
O12 Na8' O47 175.9(4) 2_666 .
O48 Na8' Ni1 132.5(3) . 2_666
O30 Na8' Ni1 39.90(19) . 2_666
O49 Na8' Ni1 85.1(3) . 2_666
O31 Na8' Ni1 77.8(2) . 2_666
O12 Na8' Ni1 39.22(16) 2_666 2_666
O47 Na8' Ni1 144.6(3) . 2_666
O48 Na8' Ni1 82.0(3) . .
O30 Na8' Ni1 78.9(2) . .
O49 Na8' Ni1 135.9(3) . .
O31 Na8' Ni1 38.19(18) . .
O12 Na8' Ni1 37.43(16) 2_666 .
O47 Na8' Ni1 140.8(3) . .
Ni1 Na8' Ni1 53.23(12) 2_666 .
O48 Na8' Si1 85.9(3) . 2_666
O30 Na8' Si1 97.6(3) . 2_666
O49 Na8' Si1 91.0(3) . 2_666
O31 Na8' Si1 94.2(3) . 2_666
O12 Na8' Si1 24.59(14) 2_666 2_666
O47 Na8' Si1 153.6(3) . 2_666
Ni1 Na8' Si1 58.33(13) 2_666 2_666
Ni1 Na8' Si1 57.00(13) . 2_666
O48 Na8' Na3 40.4(2) . .
O30 Na8' Na3 131.8(3) . .
O49 Na8' Na3 117.3(3) . .
O31 Na8' Na3 77.8(2) . .
O12 Na8' Na3 133.9(3) 2_666 .
O47 Na8' Na3 42.13(19) . .
Ni1 Na8' Na3 155.5(2) 2_666 .
Ni1 Na8' Na3 106.5(2) . .
Si1 Na8' Na3 126.1(2) 2_666 .
O48 Na8' W8 140.1(3) . .
O30 Na8' W8 25.74(17) . .
O49 Na8' W8 81.2(3) . .
O31 Na8' W8 76.3(2) . .
O12 Na8' W8 102.5(2) 2_666 .
O47 Na8' W8 80.8(2) . .
Ni1 Na8' W8 64.84(12) 2_666 .
Ni1 Na8' W8 91.66(16) . .
Si1 Na8' W8 123.1(2) 2_666 .
Na3 Na8' W8 106.78(19) . .
O48 Na8' W7 80.5(3) . .
O30 Na8' W7 75.8(2) . .
O49 Na8' W7 140.8(3) . .
O31 Na8' W7 25.34(16) . .
O12 Na8' W7 99.2(2) 2_666 .
O47 Na8' W7 80.0(2) . .
Ni1 Na8' W7 90.65(16) 2_666 .
Ni1 Na8' W7 62.79(12) . .
Si1 Na8' W7 119.5(2) 2_666 .
Na3 Na8' W7 65.91(14) . .
W8 Na8' W7 62.02(11) . .
O12 Si1 O7 113.2(3) . .
O12 Si1 O22 110.4(3) . .
O7 Si1 O22 107.9(3) . .
O12 Si1 O21 111.4(3) . .
O7 Si1 O21 106.9(3) . .
O22 Si1 O21 106.9(3) . .
O12 Si1 Na8' 38.5(2) . 2_666
O7 Si1 Na8' 74.7(2) . 2_666
O22 Si1 Na8' 123.3(2) . 2_666
O21 Si1 Na8' 127.0(2) . 2_666
W2 O1 Na8 127.2(4) . 2_666
W1 O2 Na8 131.7(4) . 2_666
W1 O3 W2 115.3(3) . .
W1 O3' W2 108.7(12) . .
W2 O4 Na1 151.6(4) . .
W1 O5 Na5 128.9(3) . .
W1 O5 Na4 107.7(3) . .
Na5 O5 Na4 86.9(2) . .
W2 O6 W3 149.3(3) . .
Si1 O7 W2 131.1(3) . .
Si1 O7 W1 129.2(3) . .
W2 O7 W1 93.44(19) . .
W1 O8 W6 152.2(3) . .
W4 O9 W2 138.6(3) . .
W5 O10 W1 139.0(3) . .
W3 O11 Ni1 136.2(3) . 2_666
Si1 O12 Ni1 124.5(3) . 2_666
Si1 O12 Ni1 125.6(3) . .
Ni1 O12 Ni1 92.1(2) 2_666 .
Si1 O12 Na8' 116.9(3) . 2_666
Ni1 O12 Na8' 97.0(3) 2_666 2_666
Ni1 O12 Na8' 93.2(3) . 2_666
W6 O13 Ni1 138.3(3) . .
W6 O13 Na6 109.4(3) . 2_676
Ni1 O13 Na6 108.3(2) . 2_676
W4 O15 W3 118.8(3) . .
W5 O17 W4 156.4(3) . .
W5 O19 W6 118.5(3) . .
Si1 O21 W8 123.8(3) . .
Si1 O21 W3 122.9(3) . .
W8 O21 W3 90.82(18) . .
Si1 O21 W4 125.1(3) . .
W8 O21 W4 93.16(19) . .
W3 O21 W4 91.59(18) . .
Si1 O22 W7 123.4(3) . .
Si1 O22 W6 122.5(3) . .
W7 O22 W6 91.03(18) . .
Si1 O22 W5 125.7(3) . .
W7 O22 W5 93.58(19) . .
W6 O22 W5 91.21(18) . .
W3 O23 W8 117.3(3) . .
W3 O23 Na6 98.1(3) . 1_545
W8 O23 Na6 118.1(3) . 1_545
W4 O24 W8 120.3(3) . .
W5 O25 W7 120.1(3) . .
W6 O26 W7 116.6(3) . .
W8 O27 Na8 169.9(4) . 2_766
W8 O28 W7 146.9(3) . .
W7 O29 Na2 134.4(3) . .
W7 O29 Na3 130.0(3) . .
Na2 O29 Na3 90.8(2) . .
W8 O30 Ni1 138.3(3) . 2_666
W8 O30 Na8' 121.6(3) . .
Ni1 O30 Na8' 96.6(3) 2_666 .
W7 O31 Ni1 139.7(3) . .
W7 O31 Na8' 119.7(3) . .
Ni1 O31 Na8' 97.1(3) . .
Na1 O34 Na1 93.4(2) . 2_657
Na4 O36 Na4 95.1(3) . 2_567
Na4 O38 Na5 95.3(3) . .
Na5 O39 Na2 80.7(2) . 1_455
Na5 O40 Na1 117.2(3) . 2_567
Na5 O41 Na2 84.4(2) . 1_455
Na2 O44 Na5 76.0(2) . 1_655
Na2 O44 Na6 102.5(3) . .
Na5 O44 Na6 156.1(3) 1_655 .
Na3 O45 Na2 95.3(3) . .
Na3 O45 Na6 105.9(3) . 2_776
Na2 O45 Na6 145.9(3) . 2_776
Na3 O46 Na7' 128.5(4) . .
Na3 O46 Na8 75.1(3) . .
Na8 O47 Na3 87.3(3) . .
Na3 O47 Na8' 90.7(3) . .
Na8' O48 Na3 102.2(3) . .
Na3 O48 Na8 84.3(3) . .

loop_
_geom_bond_atom_site_label_1
_geom_bond_atom_site_label_2
_geom_bond_distance
_geom_bond_site_symmetry_2
W1 O2' 1.69(2) .
W1 O5 1.736(6) .
W1 O2 1.779(7) .
W1 O8 1.900(5) .
W1 O3 1.924(6) .
W1 O3' 1.98(3) .
W1 O10 2.181(6) .
W1 O7 2.261(5) .
W1 Na4 3.670(4) .
W2 O1' 1.66(2) .
W2 O4 1.740(6) .
W2 O1 1.754(7) .
W2 O6 1.920(5) .
W2 O3 1.941(6) .
W2 O3' 2.03(3) .
W2 O9 2.200(6) .
W2 O7 2.223(5) .
W3 O14 1.741(6) .
W3 O11 1.787(5) .
W3 O23 1.924(6) .
W3 O6 1.940(6) .
W3 O15 2.028(5) .
W3 O21 2.326(5) .
W3 Na6 3.631(6) 1_545
W4 O16 1.728(6) .
W4 O15 1.882(6) .
W4 O17 1.922(6) .
W4 O9 1.923(6) .
W4 O24 1.932(5) .
W4 O21 2.369(5) .
W5 O18 1.738(6) .
W5 O19 1.876(6) .
W5 O25 1.908(5) .
W5 O17 1.911(6) .
W5 O10 1.942(6) .
W5 O22 2.359(5) .
W6 O20 1.745(6) .
W6 O13 1.781(5) .
W6 O8 1.902(5) .
W6 O26 1.938(6) .
W6 O19 2.025(5) .
W6 O22 2.334(5) .
W7 O29 1.740(6) .
W7 O31 1.769(5) .
W7 O28 1.934(6) .
W7 O26 1.957(6) .
W7 O25 2.020(5) .
W7 O22 2.311(5) .
W7 Na8' 3.589(7) .
W8 O27 1.735(6) .
W8 O30 1.815(5) .
W8 O28 1.907(6) .
W8 O23 1.947(6) .
W8 O24 1.995(5) .
W8 O21 2.318(5) .
W8 Na8' 3.557(7) .
Ni1 O12 2.045(5) 2_666
Ni1 O13 2.048(6) .
Ni1 O12 2.059(5) .
Ni1 O11 2.077(5) 2_666
Ni1 O31 2.081(6) .
Ni1 O30 2.099(6) 2_666
Ni1 Ni1 2.954(2) 2_666
Ni1 Na8' 3.251(7) 2_666
Ni1 Na8' 3.340(7) .
Na1 O4 2.346(7) .
Na1 O32 2.350(7) .
Na1 O34 2.417(7) .
Na1 O34 2.453(7) 2_657
Na1 O33 2.453(7) .
Na1 O40 2.507(7) 2_567
Na1 Na1 3.543(7) 2_657
Na1 Na5 4.193(5) 2_567
Na2 O45 2.374(7) .
Na2 O29 2.384(7) .
Na2 O41 2.389(6) 1_655
Na2 O43 2.410(7) .
Na2 O44 2.423(8) .
Na2 O39 2.482(7) 1_655
Na2 Na5 3.181(5) 1_655
Na2 Na3 3.499(5) .
Na2 Na6 4.210(8) .
Na3 O48 2.352(8) .
Na3 O45 2.361(8) .
Na3 O42 2.373(7) .
Na3 O47 2.382(7) .
Na3 O29 2.529(6) .
Na3 O46 2.542(10) .
Na3 Na8 3.257(9) .
Na3 Na8' 3.550(8) .
Na3 Na6 4.119(8) 2_776
Na4 O36 2.341(8) .
Na4 O37 2.354(8) .
Na4 O38 2.360(8) .
Na4 O35 2.400(8) .
Na4 O36 2.442(8) 2_567
Na4 O5 2.749(7) .
Na4 Na4 3.529(8) 2_567
Na4 Na5 3.556(6) .
Na5 O41 2.345(7) .
Na5 O40 2.405(7) .
Na5 O5 2.410(7) .
Na5 O39 2.432(7) .
Na5 O38 2.450(8) .
Na5 O44 2.731(8) 1_455
Na5 Na2 3.181(5) 1_455
Na5 Na1 4.193(5) 2_567
Na6 O45 2.791(9) 2_776
Na6 O13 2.811(9) 2_676
Na6 O23 2.819(8) 1_565
Na6 O44 2.958(10) .
Na6 W3 3.631(6) 1_565
Na6 Na3 4.119(8) 2_776
Na7 O54 2.293(17) .
Na7 O51 2.359(17) .
Na7 O52 2.445(18) .
Na7 O55 2.456(17) .
Na7 O50 2.458(16) .
Na7 O53 2.485(17) .
Na8 O47 2.337(11) .
Na8 O2 2.404(10) 2_666
Na8 O49 2.425(11) .
Na8 O27 2.433(10) 2_766
Na8 O48 2.499(11) .
Na8 O1 2.651(11) 2_666
Na8 O46 2.794(12) .
Na7' O54' 2.365(17) .
Na7' O55' 2.390(17) .
Na7' O50' 2.396(17) .
Na7' O51' 2.419(18) .
Na7' O52' 2.641(19) .
Na7' O46 2.649(13) .
Na8' O48 2.210(10) .
Na8' O30 2.253(9) .
Na8' O49 2.324(10) .
Na8' O31 2.368(9) .
Na8' O12 2.405(9) 2_666
Na8' O47 2.604(10) .
Na8' Ni1 3.251(7) 2_666
Na8' Si1 3.445(8) 2_666
Si1 O12 1.608(6) .
Si1 O7 1.633(6) .
Si1 O22 1.659(6) .
Si1 O21 1.663(6) .
Si1 Na8' 3.445(8) 2_666
O1 Na8 2.651(11) 2_666
O2 Na8 2.404(10) 2_666
O11 Ni1 2.077(5) 2_666
O12 Ni1 2.045(5) 2_666
O12 Na8' 2.405(9) 2_666
O13 Na6 2.811(9) 2_676
O23 Na6 2.819(8) 1_545
O27 Na8 2.433(10) 2_766
O30 Ni1 2.099(6) 2_666
O34 Na1 2.453(7) 2_657
O36 Na4 2.442(8) 2_567
O39 Na2 2.482(7) 1_455
O40 Na1 2.507(7) 2_567
O41 Na2 2.389(6) 1_455
O44 Na5 2.731(8) 1_655
O45 Na6 2.791(9) 2_776
